data_7006128
loop_
_publ_author_name
'Yuste, Consuelo'
'Bentama, Abdeslem'
'Stiriba, Salah-Eddine'
'Armentano, Donatella'
'De Munno, Giovanni'
'Lloret, Francesc'
'Julve, Miguel'

_publ_section_title
;
 Ligand effects on the structures and magnetic properties of
 tricyanomethanide-containing copper(II) complexes.
;
_journal_issue 44
_journal_name_full 'Dalton transactions (Cambridge, England : 2003)'
_journal_page_first 5190
_journal_page_last 5200
_journal_paper_doi 10.1039/b709233d
_journal_year 2007
_chemical_formula_sum 'C26 H11 Cu2 N13 O'
_chemical_formula_weight 648.58
_chemical_name_systematic
;
?
;
_space_group_IT_number 11
_symmetry_cell_setting monoclinic
_symmetry_space_group_name_Hall '-P 2yb'
_symmetry_space_group_name_H-M 'P 1 21/m 1'
_atom_sites_solution_hydrogens geom
_atom_sites_solution_primary direct
_atom_sites_solution_secondary difmap
_audit_creation_method SHELXL-97
_cell_angle_alpha 90.00
_cell_angle_beta 105.152(4)
_cell_angle_gamma 90.00
_cell_formula_units_Z 2
_cell_length_a 7.4872(14)
_cell_length_b 23.624(5)
_cell_length_c 7.7646(16)
_cell_measurement_reflns_used 7366
_cell_measurement_temperature 293(2)
_cell_measurement_theta_max 24.55
_cell_measurement_theta_min 2.72
_cell_volume 1325.6(5)
_computing_cell_refinement 'Bruker-Nonius Saint'
_computing_data_collection 'Bruker-Nonius Saint'
_computing_data_reduction 'Bruker Saint'
_computing_molecular_graphics 'Bruker SHELXTL'
_computing_publication_material 'Bruker SHELXTL'
_computing_structure_refinement 'SHELXL-97 (Sheldrick, 1997)'
_computing_structure_solution 'SHELXS-97 (Sheldrick, 1990)'
_diffrn_ambient_temperature 293(2)
_diffrn_measured_fraction_theta_full 0.986
_diffrn_measured_fraction_theta_max 0.986
_diffrn_measurement_device_type 'CCD area detedtor'
_diffrn_measurement_method 'phi and omega scan'
_diffrn_radiation_monochromator graphite
_diffrn_radiation_source 'fine-focus sealed tube'
_diffrn_radiation_type MoK\a
_diffrn_radiation_wavelength 0.71073
_diffrn_reflns_av_R_equivalents 0.0943
_diffrn_reflns_av_sigmaI/netI 0.0537
_diffrn_reflns_limit_h_max 6
_diffrn_reflns_limit_h_min -8
_diffrn_reflns_limit_k_max 27
_diffrn_reflns_limit_k_min -27
_diffrn_reflns_limit_l_max 9
_diffrn_reflns_limit_l_min -9
_diffrn_reflns_number 11644
_diffrn_reflns_theta_full 24.71
_diffrn_reflns_theta_max 24.71
_diffrn_reflns_theta_min 1.72
_exptl_absorpt_coefficient_mu 1.653
_exptl_absorpt_correction_T_max 0.8522
_exptl_absorpt_correction_T_min 0.7552
_exptl_absorpt_correction_type empirical
_exptl_absorpt_process_details sadabs
_exptl_crystal_colour Brown
_exptl_crystal_density_diffrn 1.625
_exptl_crystal_density_method 'not measured'
_exptl_crystal_description parallelepiped
_exptl_crystal_F_000 648
_exptl_crystal_size_max 0.18
_exptl_crystal_size_mid 0.12
_exptl_crystal_size_min 0.10
_refine_diff_density_max 1.415
_refine_diff_density_min -2.115
_refine_diff_density_rms 0.220
_refine_ls_extinction_method none
_refine_ls_goodness_of_fit_ref 3.633
_refine_ls_hydrogen_treatment mixed
_refine_ls_matrix_type full
_refine_ls_number_parameters 196
_refine_ls_number_reflns 2281
_refine_ls_number_restraints 0
_refine_ls_restrained_S_all 3.633
_refine_ls_R_factor_all 0.1366
_refine_ls_R_factor_gt 0.1304
_refine_ls_shift/su_max 0.000
_refine_ls_shift/su_mean 0.000
_refine_ls_structure_factor_coef Fsqd
_refine_ls_weighting_details 'calc w=1/[\s^2^(Fo^2^)+(0.1000P)^2^+0.0000P] where P=(Fo^2^+2Fc^2^)/3'
_refine_ls_weighting_scheme calc
_refine_ls_wR_factor_gt 0.4242
_refine_ls_wR_factor_ref 0.4253
_reflns_number_gt 2139
_reflns_number_total 2281
_reflns_threshold_expression >2sigma(I)
_cod_data_source_file b709233d.txt
_cod_data_source_block cudppnt
_cod_depositor_comments
;
The following automatic conversions were performed:
'_symmetry_cell_setting' value 'Monoclinic' changed to 'monoclinic'
according to '/home/saulius/struct/CIF-dictionaries/cif_core.dic'
dictionary named 'cif_core.dic' version 2.4.1 from 2010-06-29.

Automatic conversion script
Id: cif_fix_enum 1527 2010-12-29 10:47:43Z saulius 
;
_cod_original_sg_symbol_H-M P2(1)/m
_cod_database_code 7006128

loop_
_symmetry_equiv_pos_as_xyz
'x, y, z'
'-x, y+1/2, -z'
'-x, -y, -z'
'x, -y-1/2, z'

loop_
_atom_site_label
_atom_site_type_symbol
_atom_site_fract_x
_atom_site_fract_y
_atom_site_fract_z
_atom_site_U_iso_or_equiv
_atom_site_adp_type
_atom_site_occupancy
_atom_site_symmetry_multiplicity
_atom_site_calc_flag
_atom_site_refinement_flags
_atom_site_disorder_assembly
_atom_site_disorder_group
Cu1 Cu -0.19571(17) -0.17888(6) -0.67006(16) 0.0435(8) Uani 1 1 d . . .
O1 O -0.1570(15) -0.2500 -0.7670(15) 0.052(3) Uani 1 2 d S . .
N1 N -0.2291(13) -0.1162(5) -0.5113(13) 0.050(3) Uani 1 1 d . . .
C1 C -0.213(2) -0.0614(6) -0.544(3) 0.077(5) Uani 1 1 d . . .
C2 C -0.262(4) -0.0185(8) -0.437(4) 0.119(9) Uani 1 1 d . . .
C3 C -0.330(4) -0.0357(10) -0.287(4) 0.137(11) Uani 1 1 d . . .
C4 C -0.348(3) -0.0939(7) -0.260(3) 0.082(5) Uani 1 1 d . . .
C5 C -0.2973(16) -0.1314(6) -0.3680(19) 0.052(3) Uani 1 1 d . . .
C6 C -0.3096(14) -0.1932(6) -0.3505(14) 0.042(3) Uani 1 1 d . . .
C7 C -0.3519(14) -0.2208(6) -0.2025(14) 0.045(3) Uani 1 1 d . . .
N2 N -0.2737(12) -0.2224(4) -0.4809(11) 0.037(2) Uani 1 1 d . . .
N3 N -0.4862(16) -0.1583(6) -0.8537(16) 0.069(3) Uani 1 1 d . . .
C9 C -0.6263(15) -0.1372(6) -0.8921(16) 0.053(3) Uani 1 1 d . . .
C8 C -0.7931(16) -0.1076(6) -0.9429(19) 0.065(4) Uani 1 1 d . . .
C10 C -0.9399(16) -0.1229(5) -0.8698(17) 0.055(3) Uani 1 1 d . . .
N4 N -1.0552(14) -0.1372(5) -0.8112(16) 0.058(3) Uani 1 1 d . . .
C11 C -0.819(2) -0.0613(10) -1.065(3) 0.119(9) Uani 1 1 d . . .
N5 N -0.831(3) -0.0260(14) -1.157(4) 0.204(17) Uani 1 1 d . . .
C12 C 0.189(3) -0.2500 -1.292(3) 0.136(17) Uani 1 2 d S . .
C13 C 0.215(3) -0.197(2) -1.374(4) 0.20(2) Uani 1 1 d . . .
N6 N 0.251(5) -0.153(2) -1.425(5) 0.26(2) Uani 1 1 d . . .
C14 C 0.137(3) -0.2500 -1.127(3) 0.085(8) Uani 1 2 d S . .
N7 N 0.093(3) -0.2500 -1.000(3) 0.093(7) Uani 1 2 d S . .

loop_
_atom_site_aniso_label
_atom_site_aniso_U_11
_atom_site_aniso_U_22
_atom_site_aniso_U_33
_atom_site_aniso_U_23
_atom_site_aniso_U_13
_atom_site_aniso_U_12
Cu1 0.0360(10) 0.0728(14) 0.0282(11) 0.0137(6) 0.0200(7) 0.0076(6)
O1 0.033(5) 0.094(9) 0.037(6) 0.000 0.024(5) 0.000
N1 0.038(5) 0.084(7) 0.036(5) 0.023(5) 0.025(4) 0.020(5)
C1 0.073(10) 0.065(8) 0.112(14) 0.018(9) 0.060(10) 0.016(7)
C2 0.17(2) 0.082(11) 0.16(2) -0.005(13) 0.13(2) 0.004(13)
C3 0.19(3) 0.100(15) 0.18(3) 0.005(16) 0.15(2) 0.030(15)
C4 0.110(13) 0.070(9) 0.092(12) -0.011(9) 0.073(11) -0.005(9)
C5 0.040(6) 0.075(9) 0.053(7) 0.018(6) 0.031(5) 0.018(5)
C6 0.032(6) 0.077(8) 0.020(5) -0.007(5) 0.011(4) 0.000(5)
C7 0.027(5) 0.089(8) 0.022(5) -0.002(5) 0.011(4) -0.001(5)
N2 0.030(4) 0.073(5) 0.014(4) 0.006(4) 0.015(3) 0.009(4)
N3 0.045(7) 0.119(9) 0.052(7) 0.018(7) 0.026(5) 0.014(7)
C9 0.028(6) 0.099(10) 0.037(7) 0.022(6) 0.014(5) 0.013(6)
C8 0.039(6) 0.099(10) 0.067(9) 0.048(8) 0.031(6) 0.017(7)
C10 0.040(6) 0.074(8) 0.057(8) 0.046(7) 0.023(6) 0.023(6)
N4 0.036(5) 0.083(8) 0.062(7) 0.033(6) 0.027(5) 0.019(5)
C11 0.078(12) 0.144(17) 0.16(2) 0.106(17) 0.069(13) 0.028(11)
N5 0.118(17) 0.27(3) 0.23(3) 0.19(3) 0.063(18) 0.025(17)
C12 0.048(13) 0.32(6) 0.035(13) 0.000 0.010(10) 0.000
C13 0.048(11) 0.48(6) 0.086(17) 0.10(3) 0.027(11) 0.10(2)
N6 0.21(4) 0.45(6) 0.15(3) 0.21(3) 0.09(2) 0.08(4)
C14 0.042(10) 0.17(2) 0.048(12) 0.000 0.014(9) 0.000
N7 0.090(15) 0.108(15) 0.103(18) 0.000 0.064(14) 0.000

loop_
_atom_type_symbol
_atom_type_description
_atom_type_scat_dispersion_real
_atom_type_scat_dispersion_imag
_atom_type_scat_source
C C 0.0033 0.0016 'International Tables Vol C Tables 4.2.6.8 and 6.1.1.4'
H H 0.0000 0.0000 'International Tables Vol C Tables 4.2.6.8 and 6.1.1.4'
Cu Cu 0.3201 1.2651 'International Tables Vol C Tables 4.2.6.8 and 6.1.1.4'
N N 0.0061 0.0033 'International Tables Vol C Tables 4.2.6.8 and 6.1.1.4'
O O 0.0106 0.0060 'International Tables Vol C Tables 4.2.6.8 and 6.1.1.4'

loop_
_geom_angle_atom_site_label_1
_geom_angle_atom_site_label_2
_geom_angle_atom_site_label_3
_geom_angle
_geom_angle_site_symmetry_1
_geom_angle_site_symmetry_3
_geom_angle_publ_flag
O1 Cu1 N4 93.6(4) . 1_655 ?
O1 Cu1 N1 165.1(4) . . ?
N4 Cu1 N1 98.3(5) 1_655 . ?
O1 Cu1 N2 86.6(4) . . ?
N4 Cu1 N2 165.0(4) 1_655 . ?
N1 Cu1 N2 79.6(4) . . ?
O1 Cu1 N3 99.1(5) . . ?
N4 Cu1 N3 96.0(4) 1_655 . ?
N1 Cu1 N3 88.6(4) . . ?
N2 Cu1 N3 98.8(4) . . ?
O1 Cu1 Cu1 27.5(3) . 4 ?
N4 Cu1 Cu1 120.0(3) 1_655 4 ?
N1 Cu1 Cu1 138.3(3) . 4 ?
N2 Cu1 Cu1 59.1(3) . 4 ?
N3 Cu1 Cu1 102.1(4) . 4 ?
Cu1 O1 Cu1 125.0(6) 4 . ?
C1 N1 C5 118.4(11) . . ?
C1 N1 Cu1 125.1(9) . . ?
C5 N1 Cu1 115.9(9) . . ?
N1 C1 C2 122.2(15) . . ?
C1 C2 C3 118.0(17) . . ?
C4 C3 C2 117.8(19) . . ?
C5 C4 C3 119.9(17) . . ?
C4 C5 N1 123.6(13) . . ?
C4 C5 C6 124.3(13) . . ?
N1 C5 C6 112.1(11) . . ?
N2 C6 C7 120.9(13) . . ?
N2 C6 C5 115.0(10) . . ?
C7 C6 C5 124.1(12) . . ?
C7 C7 C6 117.2(8) 4 . ?
N2 N2 C6 121.9(7) 4 . ?
N2 N2 Cu1 120.9(3) 4 . ?
C6 N2 Cu1 117.0(8) . . ?
C9 N3 Cu1 155.8(12) . . ?
N3 C9 C8 175.8(15) . . ?
C9 C8 C10 119.4(11) . . ?
C9 C8 C11 121.8(12) . . ?
C10 C8 C11 118.8(11) . . ?
N4 C10 C8 177.5(14) . . ?
C10 N4 Cu1 161.9(9) . 1_455 ?
N5 C11 C8 177(2) . . ?
C14 C12 C13 119.5(18) . 4 ?
C14 C12 C13 119.5(18) . . ?
C13 C12 C13 121(4) 4 . ?
N6 C13 C12 173(3) . . ?
N7 C14 C12 179(3) . . ?

loop_
_geom_bond_atom_site_label_1
_geom_bond_atom_site_label_2
_geom_bond_distance
_geom_bond_site_symmetry_2
_geom_bond_publ_flag
Cu1 O1 1.894(5) . ?
Cu1 N4 1.971(10) 1_655 ?
Cu1 N1 1.984(11) . ?
Cu1 N2 2.002(8) . ?
Cu1 N3 2.319(12) . ?
Cu1 Cu1 3.360(3) 4 ?
O1 Cu1 1.894(5) 4 ?
N1 C1 1.330(18) . ?
N1 C5 1.387(16) . ?
C1 C2 1.42(2) . ?
C2 C3 1.44(3) . ?
C3 C4 1.40(3) . ?
C4 C5 1.34(2) . ?
C5 C6 1.471(19) . ?
C6 N2 1.311(15) . ?
C6 C7 1.427(16) . ?
C7 C7 1.38(3) 4 ?
N2 N2 1.302(19) 4 ?
N3 C9 1.130(16) . ?
C9 C8 1.395(16) . ?
C8 C10 1.411(16) . ?
C8 C11 1.43(2) . ?
C10 N4 1.127(15) . ?
N4 Cu1 1.971(10) 1_455 ?
C11 N5 1.08(2) . ?
C12 C14 1.43(3) . ?
C12 C13 1.45(4) 4 ?
C12 C13 1.45(4) . ?
C13 N6 1.16(6) . ?
C14 N7 1.12(3) . ?
